data_1100968
loop_
_publ_author_name
'Corrado Di Nicola'
'Agustin Galindo'
'John V. Hanna'
'Fabio Marchetti'
'Claudio Pettinari'
'Riccardo Pettinari'
'Eleonora Rivarola'
'Brian W. Skelton'
'Allan H. White'

_publ_contact_author_address
;

   Department of Chemistry

   University of Western Australia

   35 Stirling Highway

   Crawley

   Western Australia 6009

   Australia

;
_publ_contact_author_email bws@crystal.uwa.edu.au
_publ_contact_author_fax (+61)_08_9380_1118
_publ_contact_author_name 'Skelton, B. W.'
_publ_contact_author_phone (+61)_08-9380_3481
_publ_section_title
;

Synthesis and Spectroscopic and X-ray Structural Characterization of

R2SnIV-Oxydiacetate and -Iminodiacetate Complexes

;
_journal_name_full 'Inorganic Chemistry'
_journal_page_first 3094
_journal_page_last 3102
_journal_paper_doi 10.1021/ic048240t
_journal_volume 44
_journal_year 2005
_chemical_formula_moiety 'C12 H24 O12 Sn2'
_chemical_formula_sum 'C12 H24 O12 Sn2'
_chemical_formula_weight 597.73
_space_group_IT_number 15
_symmetry_cell_setting monoclinic
_symmetry_space_group_name_Hall '-C 2yc'
_symmetry_space_group_name_H-M 'C 1 2/c 1'
_cell_angle_alpha 90.00000
_cell_angle_beta 125.015(2)
_cell_angle_gamma 90.00000
_cell_formula_units_Z 4
_cell_length_a 22.608(2)
_cell_length_b 6.6669(7)
_cell_length_c 15.527(2)
_cell_measurement_reflns_used 6427
_cell_measurement_temperature 150(2)
_cell_measurement_theta_max 35.5
_cell_measurement_theta_min 2.4
_cell_volume 1916.7(4)
_computing_cell_refinement 'Siemens SAINT (Siemens, 1995)'
_computing_data_collection 'Siemens SMART (Siemens, 1995)'
_computing_data_reduction 'xtal ADDREF SORTRF'
_computing_molecular_graphics xtal
_computing_publication_material 'xtal BONDLA CIFIO'
_computing_structure_refinement 'xtal CRYLSQ'
_computing_structure_solution xtal
_diffrn_ambient_temperature 150(2)
_diffrn_measured_fraction_theta_full 1.0
_diffrn_measured_fraction_theta_max 1.0
_diffrn_measurement_device_type
;

  Bruker SMART CCD diffractometer

;
_diffrn_measurement_method '\w scans'
_diffrn_radiation_detector 'CCD area detector'
_diffrn_radiation_monochromator graphite
_diffrn_radiation_source 'sealed tube'
_diffrn_radiation_type 'Mo K\a'
_diffrn_radiation_wavelength .71073
_diffrn_reflns_av_R_equivalents .028
_diffrn_reflns_av_sigmaI/netI .014
_diffrn_reflns_limit_h_max 31
_diffrn_reflns_limit_h_min -38
_diffrn_reflns_limit_k_max 11
_diffrn_reflns_limit_k_min -11
_diffrn_reflns_limit_l_max 26
_diffrn_reflns_limit_l_min -26
_diffrn_reflns_number 19338
_diffrn_reflns_theta_full 37.49
_diffrn_reflns_theta_max 37.49
_diffrn_reflns_theta_min 2.2
_diffrn_standards_decay_% 0
_diffrn_standards_number 0
_exptl_absorpt_coefficient_mu 2.663
_exptl_absorpt_correction_T_max .83
_exptl_absorpt_correction_T_min .64
_exptl_absorpt_correction_type multi-scan
_exptl_absorpt_process_details
;

 SADABS; Sheldrick, 1996

;
_exptl_crystal_colour colourless
_exptl_crystal_density_diffrn 2.071
_exptl_crystal_density_method 'not measured'
_exptl_crystal_description prism
_exptl_crystal_F_000 1168
_exptl_crystal_size_max .4
_exptl_crystal_size_mid .35
_exptl_crystal_size_min .32
_refine_diff_density_max .766
_refine_diff_density_min -2.02
_refine_ls_extinction_method none
_refine_ls_goodness_of_fit_all 1.101
_refine_ls_goodness_of_fit_ref 1.105
_refine_ls_hydrogen_treatment noref
_refine_ls_matrix_type full
_refine_ls_number_constraints 0
_refine_ls_number_parameters 118
_refine_ls_number_reflns 4646
_refine_ls_number_restraints 0
_refine_ls_R_factor_all .027
_refine_ls_R_factor_gt .024
_refine_ls_shift/su_max .004
_refine_ls_shift/su_mean .001
_refine_ls_structure_factor_coef F
_refine_ls_weighting_scheme calc
_refine_ls_wR_factor_all .045
_refine_ls_wR_factor_ref .043
_reflns_d_resolution_high .584
_reflns_d_resolution_low 9.241
_reflns_Friedel_coverage 0
_reflns_limit_h_max 38
_reflns_limit_h_min 0
_reflns_limit_k_max 11
_reflns_limit_k_min 0
_reflns_limit_l_max 21
_reflns_limit_l_min -26
_reflns_number_gt 4646
_reflns_number_total 5001
_reflns_threshold_expression 'F    > 4.00 sig(F   )'
_cod_data_source_file ic048240tsi20041215_025357_1.cif
_cod_data_source_block cp2b
_cod_original_sg_symbol_Hall -c_2yc
_cod_database_code 1100968

loop_
_symmetry_equiv_pos_as_xyz
+x,+y,+z
-x,+y,1/2-z
-x,-y,-z
+x,-y,1/2+z
1/2+x,1/2+y,+z
1/2-x,1/2+y,1/2-z
1/2-x,1/2-y,-z
1/2+x,1/2-y,1/2+z

loop_
_atom_site_label
_atom_site_fract_x
_atom_site_fract_y
_atom_site_fract_z
_atom_site_U_iso_or_equiv
_atom_site_adp_type
_atom_site_calc_flag
_atom_site_calc_attached_atom
_atom_site_occupancy
_atom_site_disorder_assembly
_atom_site_disorder_group
Sn .358670(5) .311521(15) .568428(7) .01136(5) Uani ? ? 1.00000 ? ?
O1 .37361(6) .1362(2) .45030(9) .0167(4) Uani ? ? 1.00000 ? ?
C11 .31596(8) .0461(2) .35473(11) .0140(4) Uani ? ? 1.00000 ? ?
C12 .24862(8) .0373(2) .35375(11) .0136(4) Uani ? ? 1.00000 ? ?
O11 .24780(6) .1359(2) .42363(9) .0151(4) Uani ? ? 1.00000 ? ?
O12 .19784(7) -.0643(2) .28205(11) .0220(5) Uani ? ? 1.00000 ? ?
C21 .43210(9) .2052(2) .44676(13) .0154(5) Uani ? ? 1.00000 ? ?
C22 .49053(9) .2871(2) .55435(13) .0141(5) Uani ? ? 1.00000 ? ?
O21 .47060(7) .3334(2) .61534(10) .0166(4) Uani ? ? 1.00000 ? ?
O22 .55192(7) .3067(2) .57805(12) .0201(5) Uani ? ? 1.00000 ? ?
C01 .32200(9) .5642(3) .46952(13) .0183(5) Uani ? ? 1.00000 ? ?
C02 .37926(10) .0502(3) .65756(14) .0196(5) Uani ? ? 1.00000 ? ?
O03 .41201(6) .5082(2) .70906(9) .0160(4) Uani ? ? 1.00000 ? ?
H11a .32955 -.08563 .34956 .01900 Uiso ? ? 1.00000 ? ?
H12b .30660 .12413 .29689 .01900 Uiso ? ? 1.00000 ? ?
H21a .41580 .30809 .39560 .02100 Uiso ? ? 1.00000 ? ?
H21b .45088 .09702 .42936 .02100 Uiso ? ? 1.00000 ? ?
H01a .36186 .64807 .48870 .02800 Uiso ? ? 1.00000 ? ?
H01b .28880 .63763 .47634 .02800 Uiso ? ? 1.00000 ? ?
H01c .29866 .52261 .39854 .02800 Uiso ? ? 1.00000 ? ?
H02a .35315 -.05872 .61148 .03000 Uiso ? ? 1.00000 ? ?
H02b .36376 .07051 .70246 .03000 Uiso ? ? 1.00000 ? ?
H02c .42956 .02172 .69913 .03000 Uiso ? ? 1.00000 ? ?
H03a .44899 .44762 .76462 .02400 Uiso ? ? 1.00000 ? ?
H03b .38309 .53247 .72230 .02400 Uiso ? ? 1.00000 ? ?

loop_
_atom_site_aniso_label
_atom_site_aniso_U_11
_atom_site_aniso_U_22
_atom_site_aniso_U_33
_atom_site_aniso_U_12
_atom_site_aniso_U_13
_atom_site_aniso_U_23
Sn .01047(6) .01353(6) .00862(6) -.00043(2) .00463(4) -.00014(2)
O1 .0140(4) .0236(5) .0133(4) -.0049(4) .0084(4) -.0049(4)
C11 .0142(5) .0163(6) .0108(5) -.0013(4) .0068(4) -.0022(4)
C12 .0126(5) .0143(6) .0115(5) .0002(4) .0056(4) -.0020(4)
O11 .0156(4) .0184(5) .0118(4) -.0024(4) .0082(4) -.0045(4)
O12 .0144(5) .0287(6) .0200(5) -.0047(4) .0081(4) -.0133(5)
C21 .0145(6) .0206(7) .0132(6) -.0010(5) .0091(5) -.0012(4)
C22 .0127(5) .0156(6) .0138(6) .0007(4) .0075(5) .0005(4)
O21 .0118(4) .0248(6) .0124(5) -.0019(4) .0065(4) -.0033(4)
O22 .0124(5) .0270(7) .0221(6) -.0033(4) .0106(5) -.0030(4)
C01 .0176(6) .0188(6) .0156(6) .0010(5) .0078(5) .0048(5)
C02 .0199(6) .0192(7) .0172(6) .0012(5) .0091(5) .0041(5)
O03 .0126(4) .0206(5) .0124(4) -.0002(4) .0058(4) -.0027(4)

loop_
_atom_type_symbol
_atom_type_description
_atom_type_oxidation_number
_atom_type_number_in_cell
_atom_type_scat_dispersion_real
_atom_type_scat_dispersion_imag
_atom_type_scat_source
C ? 0 48 .002 .002 'Int Tables Vol IV Tables 2.2B and 2.3.1'
H ? 0 96 0 0 'Int Tables Vol IV Tables 2.2B and 2.3.1'
O ? 0 48 .008 .006 'Int Tables Vol IV Tables 2.2B and 2.3.1'
Sn ? 0 8 -.873 1.424 'Int Tables Vol IV Tables 2.2B and 2.3.1'

loop_
_diffrn_attenuator_code
_diffrn_attenuator_scale
? ?

loop_
_geom_angle_atom_site_label_1
_geom_angle_atom_site_label_2
_geom_angle_atom_site_label_3
_geom_angle_site_symmetry_1
_geom_angle_site_symmetry_2
_geom_angle_site_symmetry_3
_geom_angle
_geom_angle_publ_flag
O1 Sn O11 . . . 65.49(5) ?
O1 Sn O21 . . . 68.86(5) ?
O1 Sn C01 . . . 90.07(7) ?
O1 Sn C02 . . . 91.43(7) ?
O1 Sn O03 . . . 145.03(5) ?
O1 Sn O11 . . '7 556' 132.74(4) ?
O11 Sn O21 . . . 134.31(6) ?
O11 Sn C01 . . . 86.94(5) ?
O11 Sn C02 . . . 86.16(5) ?
O11 Sn O03 . . . 149.43(6) ?
O11 Sn O11 . . '7 556' 67.27(5) ?
O21 Sn C01 . . . 94.89(7) ?
O21 Sn C02 . . . 93.37(7) ?
O21 Sn O03 . . . 76.26(6) ?
O21 Sn O11 . . '7 556' 158.40(5) ?
C01 Sn C02 . . . 171.59(7) ?
C01 Sn O03 . . . 90.53(6) ?
C01 Sn O11 . . '7 556' 86.37(7) ?
C02 Sn O03 . . . 92.97(6) ?
C02 Sn O11 . . '7 556' 86.54(7) ?
O03 Sn O11 . . '7 556' 82.17(5) ?
Sn O1 C11 . . . 124.33(13) ?
Sn O1 C21 . . . 114.77(10) ?
C11 O1 C21 . . . 114.06(16) ?
O1 C11 C12 . . . 109.83(16) ?
O1 C11 H11a . . . 109.28 ?
O1 C11 H12b . . . 109.09 ?
C12 C11 H11a . . . 109.60 ?
C12 C11 H12b . . . 109.51 ?
H11a C11 H12b . . . 109.5 ?
C11 C12 O11 . . . 118.41(12) ?
C11 C12 O12 . . . 115.84(18) ?
O11 C12 O12 . . . 125.7(2) ?
Sn O11 C12 . . . 120.62(12) ?
Sn O11 Sn . . '7 556' 112.73(6) ?
C12 O11 Sn . . '7 556' 126.61(10) ?
O1 C21 C22 . . . 108.27(18) ?
O1 C21 H21a . . . 109.93 ?
O1 C21 H21b . . . 109.90 ?
C22 C21 H21a . . . 109.62 ?
C22 C21 H21b . . . 109.70 ?
H21a C21 H21b . . . 109.4 ?
C21 C22 O21 . . . 116.20(17) ?
C21 C22 O22 . . . 119.4(2) ?
O21 C22 O22 . . . 124.39(15) ?
Sn O21 C22 . . . 123.88(9) ?
Sn C01 H01a . . . 109.67 ?
Sn C01 H01b . . . 109.66 ?
Sn C01 H01c . . . 109.72 ?
H01a C01 H01b . . . 109.17 ?
H01a C01 H01c . . . 109.3 ?
H01b C01 H01c . . . 109.30 ?
Sn C02 H02a . . . 109.28 ?
Sn C02 H02b . . . 109.18 ?
Sn C02 H02c . . . 109.83 ?
H02a C02 H02b . . . 109.2 ?
H02a C02 H02c . . . 110.0 ?
H02b C02 H02c . . . 109.30 ?
Sn O03 H03a . . . 111.51 ?
Sn O03 H03b . . . 107.88 ?
H03a O03 H03b . . . 107.13 ?

loop_
_geom_bond_atom_site_label_1
_geom_bond_atom_site_label_2
_geom_bond_site_symmetry_1
_geom_bond_site_symmetry_2
_geom_bond_distance
_geom_bond_publ_flag
Sn O1 . . 2.3570(17) ?
Sn O11 . . 2.4982(11) ?
Sn O21 . . 2.2000(16) ?
Sn C01 . . 2.1029(18) ?
Sn C02 . . 2.104(2) ?
Sn O03 . . 2.2182(13) ?
Sn O11 . '7 556' 2.5046(17) ?
O1 C11 . . 1.4290(16) ?
O1 C21 . . 1.430(3) ?
C11 C12 . . 1.515(3) ?
C11 H11a . . .9491 ?
C11 H12b . . .9505 ?
C12 O11 . . 1.278(2) ?
C12 O12 . . 1.2449(17) ?
C21 C22 . . 1.517(2) ?
C21 H21a . . .9495 ?
C21 H21b . . .951 ?
C22 O21 . . 1.298(3) ?
C22 O22 . . 1.222(3) ?
C01 H01a . . .952 ?
C01 H01b . . .952 ?
C01 H01c . . .9499 ?
C02 H02a . . .9505 ?
C02 H02b . . .953 ?
C02 H02c . . .9506 ?
O03 H03a . . .8824 ?
O03 H03b . . .8064 ?

loop_
_geom_hbond_atom_site_label_D
_geom_hbond_atom_site_label_H
_geom_hbond_atom_site_label_A
_geom_hbond_site_symmetry_D
_geom_hbond_site_symmetry_H
_geom_hbond_site_symmetry_A
_geom_hbond_distance_DH
_geom_hbond_distance_HA
_geom_hbond_distance_DA
_geom_hbond_angle_DHA
_geom_hbond_publ_flag
? ? ? ? ? ? ? ? ? ? ?

loop_
_geom_torsion_atom_site_label_1
_geom_torsion_atom_site_label_2
_geom_torsion_atom_site_label_3
_geom_torsion_atom_site_label_4
_geom_torsion_site_symmetry_1
_geom_torsion_site_symmetry_2
_geom_torsion_site_symmetry_3
_geom_torsion_site_symmetry_4
_geom_torsion
_geom_torsion_publ_flag
? ? ? ? ? ? ? ? ? ?
